data_4331439
loop_
_publ_author_name
'Corbett, J.D.'
'Koeckerling, M.'
'Qi, R.-Y.'

_publ_section_title
;
 The first mixed-halide zirconium cluster compounds: Zr6 Cl1.6 I10.4 Be,
 Zr6 Cl1.3 I10.7 B, and Zr6 Cl11.5 I1.5 B. Matrix effects and halogen
 substitution in compact network structures
;
_journal_name_full 'Inorganic Chemistry'
_journal_page_first 1437
_journal_page_last 1443
_journal_paper_doi 10.1021/ic950889y
_journal_volume 35
_journal_year 1996
_chemical_formula_sum 'B Cl1.27 I10.73 Zr6'
_chemical_name_systematic 'Zr6 B Cl1.27 I10.73'
_space_group_IT_number 148
_symmetry_space_group_name_Hall '-R 3'
_symmetry_space_group_name_H-M 'R -3 :H'
_cell_angle_alpha 90
_cell_angle_beta 90
_cell_angle_gamma 120
_cell_formula_units_Z 3
_cell_length_a 14.389
_cell_length_b 14.389
_cell_length_c 9.915
_cell_volume 1777.807
_citation_journal_id_ASTM INOCAJ
_cod_data_source_file boron0-1_125.cif
_cod_data_source_block B1Cl1.27I10.73Zr6
_cod_original_formula_sum 'B1 Cl1.27 I10.73 Zr6'
_cod_database_code 4331439

loop_
_symmetry_equiv_pos_as_xyz
x,y,z
-y,x-y,z
-x+y,-x,z
-x,-y,-z
y,-x+y,-z
x-y,x,-z
x+2/3,y+1/3,z+1/3
-y+2/3,x-y+1/3,z+1/3
-x+y+2/3,-x+1/3,z+1/3
-x+2/3,-y+1/3,-z+1/3
y+2/3,-x+y+1/3,-z+1/3
x-y+2/3,x+1/3,-z+1/3
x+1/3,y+2/3,z+2/3
-y+1/3,x-y+2/3,z+2/3
-x+y+1/3,-x+2/3,z+2/3
-x+1/3,-y+2/3,-z+2/3
y+1/3,-x+y+2/3,-z+2/3
x-y+1/3,x+2/3,-z+2/3

loop_
_atom_site_label
_atom_site_type_symbol
_atom_site_fract_x
_atom_site_fract_y
_atom_site_fract_z
_atom_site_occupancy
_atom_site_U_iso_or_equiv
I1 I-1 0.35212 0.10132 0.33331 1 0.0
B1 B+3 0 0 0 1 0.0
Zr1 Zr+1 0.14682 0.04163 0.13586 1 0.0
I2 I-1 0.1271 0.1783 0.3288 0.788 0.0
Cl1 Cl-1 0.119 0.166 0.294 0.212 0.0
